data_1553124
loop_
_publ_author_name
'Suzuki, Noriyuki'
'Asada, Takumi'
'Kawamura, Akiko'
'Masuyama, Yoshiro'

_publ_section_title
;
 Sulfur-containing stable five-membered &#x201C;cycloallene&#x201D;
 complexes: 1-thia-2-zircona- and 1-thia-2-titanacyclopenta-3,4-dienes
;
_journal_issue 6
_journal_name_full 'Organic Chemistry Frontiers'
_journal_page_first 681
_journal_paper_doi 10.1039/C5QO00072F
_journal_volume 2
_journal_year 2015
_chemical_formula_moiety 'C23 H35 N S Si Zr'
_chemical_formula_sum 'C23 H35 N S Si Zr'
_chemical_formula_weight 476.89
_chemical_name_systematic
'2,2-bis(\h5-cyclopentadienyl)-3-tert-butyldimethylsilyl- 5-diethylamino-1-thia-2-zirconacyclopenta-3,4-diene'
_chemical_properties_physical 'Air-sensitive, Moisture-sensitive'
_space_group_crystal_system monoclinic
_space_group_IT_number 14
_space_group_name_Hall '-P 2ybc'
_space_group_name_H-M_alt 'P 1 21/c 1'
_atom_sites_solution_hydrogens mixed
_atom_sites_solution_primary direct
_atom_sites_solution_secondary difmap
_audit_creation_method SHELXL-2014/7
_audit_update_record
;
2015-04-03 deposited with the CCDC.
2015-04-13 downloaded from the CCDC.
;
_cell_angle_alpha 90
_cell_angle_beta 110.563(4)
_cell_angle_gamma 90
_cell_formula_units_Z 4
_cell_length_a 18.125(5)
_cell_length_b 9.870(2)
_cell_length_c 14.346(4)
_cell_measurement_reflns_used 6681
_cell_measurement_temperature 153
_cell_measurement_theta_max 27.48
_cell_measurement_theta_min 2.56
_cell_volume 2402.9(11)
_computing_cell_refinement CrystalClear
_computing_data_collection 'CrystalClear (Rigaku Inc., 2008)'
_computing_data_reduction CrystalClear
_computing_molecular_graphics SHELXLE
_computing_publication_material 'SHELXL-2014/7 (Sheldrick, 2014)'
_computing_structure_refinement 'SHELXL-2014/7 (Sheldrick, 2014)'
_computing_structure_solution SIR2004
_diffrn_ambient_temperature 153
_diffrn_detector_area_resol_mean 7.314
_diffrn_measured_fraction_theta_full 0.997
_diffrn_measured_fraction_theta_max 0.997
_diffrn_measurement_device_type 'Rigaku Mercury70'
_diffrn_measurement_method \w-scan
_diffrn_radiation_type MoK\a
_diffrn_radiation_wavelength 0.71073
_diffrn_reflns_av_R_equivalents 0.0295
_diffrn_reflns_av_unetI/netI 0.0249
_diffrn_reflns_Laue_measured_fraction_full 0.997
_diffrn_reflns_Laue_measured_fraction_max 0.997
_diffrn_reflns_limit_h_max 23
_diffrn_reflns_limit_h_min -23
_diffrn_reflns_limit_k_max 12
_diffrn_reflns_limit_k_min -12
_diffrn_reflns_limit_l_max 18
_diffrn_reflns_limit_l_min -18
_diffrn_reflns_number 26600
_diffrn_reflns_point_group_measured_fraction_full 0.997
_diffrn_reflns_point_group_measured_fraction_max 0.997
_diffrn_reflns_theta_full 25.242
_diffrn_reflns_theta_max 27.465
_diffrn_reflns_theta_min 2.561
_diffrn_source 'Rotating anode'
_exptl_absorpt_coefficient_mu 0.602
_exptl_absorpt_correction_T_max 0.988
_exptl_absorpt_correction_T_min 0.871
_exptl_absorpt_correction_type multi-scan
_exptl_absorpt_process_details
;
 REQAB (Rigaku, 1998)
;
_exptl_crystal_colour orange
_exptl_crystal_density_diffrn 1.318
_exptl_crystal_description plate
_exptl_crystal_F_000 1000
_exptl_crystal_size_max 0.400
_exptl_crystal_size_mid 0.300
_exptl_crystal_size_min 0.020
_refine_diff_density_max 0.904
_refine_diff_density_min -0.367
_refine_diff_density_rms 0.068
_refine_ls_extinction_method none
_refine_ls_goodness_of_fit_ref 1.124
_refine_ls_hydrogen_treatment constr
_refine_ls_matrix_type full
_refine_ls_number_parameters 269
_refine_ls_number_reflns 5501
_refine_ls_number_restraints 19
_refine_ls_restrained_S_all 1.122
_refine_ls_R_factor_all 0.0367
_refine_ls_R_factor_gt 0.0321
_refine_ls_shift/su_max 0.003
_refine_ls_shift/su_mean 0.000
_refine_ls_structure_factor_coef Fsqd
_refine_ls_weighting_details 'w=1/[\s^2^(Fo^2^)+(0.0284P)^2^+1.8885P] where P=(Fo^2^+2Fc^2^)/3'
_refine_ls_weighting_scheme calc
_refine_ls_wR_factor_gt 0.0716
_refine_ls_wR_factor_ref 0.0750
_reflns_Friedel_coverage 0.000
_reflns_number_gt 4883
_reflns_number_total 5501
_reflns_threshold_expression 'I > 2\s(I)'
_cod_data_source_file c5qo00072f2.cif
_cod_data_source_block ns276_5b
_cod_original_cell_volume 2402.9(10)
_cod_original_sg_symbol_H-M 'P 21/c'
_cod_database_code 1553124
_shelx_shelxl_version_number 2014/7
_shelx_space_group_comment
;
The symmetry employed for this shelxl refinement is uniquely defined
by the following loop, which should always be used as a source of
symmetry information in preference to the above space-group names.
They are only intended as comments.
;
_shelx_estimated_absorpt_t_min 0.795
_shelx_estimated_absorpt_t_max 0.988

loop_
_space_group_symop_operation_xyz
'x, y, z'
'-x, y+1/2, -z+1/2'
'-x, -y, -z'
'x, -y-1/2, z-1/2'

loop_
_atom_site_label
_atom_site_type_symbol
_atom_site_fract_x
_atom_site_fract_y
_atom_site_fract_z
_atom_site_U_iso_or_equiv
_atom_site_adp_type
_atom_site_occupancy
_atom_site_site_symmetry_order
_atom_site_calc_flag
_atom_site_refinement_flags_posn
_atom_site_refinement_flags_adp
_atom_site_refinement_flags_occupancy
_atom_site_disorder_assembly
_atom_site_disorder_group
Zr1 Zr 0.85891(2) 0.21835(2) 0.30562(2) 0.01640(6) Uani 1 1 d . . . . .
S1 S 0.84534(3) 0.10203(5) 0.46044(4) 0.02458(11) Uani 1 1 d . . . . .
Si1 Si 0.64239(3) 0.23452(6) 0.09762(4) 0.02324(12) Uani 1 1 d . . . . .
C1 C 0.73001(11) 0.1804(2) 0.20490(14) 0.0211(4) Uani 1 1 d . . . . .
C2 C 0.74313(11) 0.0928(2) 0.27524(15) 0.0225(4) Uani 1 1 d . . . . .
C3 C 0.78500(12) 0.0143(2) 0.35583(15) 0.0255(4) Uani 1 1 d D . . . .
C4 C 0.62606(18) 0.0928(3) 0.00536(19) 0.0522(7) Uani 1 1 d . . . . .
H4A H 0.6742 0.0782 -0.0097 0.078 Uiso 1 1 calc R U . . .
H4B H 0.5826 0.1164 -0.0559 0.078 Uiso 1 1 calc R U . . .
H4C H 0.6129 0.0097 0.0336 0.078 Uiso 1 1 calc R U . . .
C5 C 0.66176(14) 0.3909(3) 0.03696(19) 0.0423(6) Uani 1 1 d . . . . .
H5A H 0.6653 0.4689 0.0806 0.063 Uiso 1 1 calc R U . . .
H5B H 0.6186 0.4052 -0.0265 0.063 Uiso 1 1 calc R U . . .
H5C H 0.7115 0.3809 0.0249 0.063 Uiso 1 1 calc R U . . .
C6 C 0.55306(13) 0.2589(2) 0.13533(18) 0.0331(5) Uani 1 1 d . . . . .
C7 C 0.48019(14) 0.2850(3) 0.0416(2) 0.0519(8) Uani 1 1 d . . . . .
H7A H 0.4716 0.2073 -0.0035 0.078 Uiso 1 1 calc R U . . .
H7B H 0.4887 0.3667 0.0078 0.078 Uiso 1 1 calc R U . . .
H7C H 0.4338 0.2978 0.0607 0.078 Uiso 1 1 calc R U . . .
C8 C 0.56527(18) 0.3793(3) 0.2058(2) 0.0592(8) Uani 1 1 d . . . . .
H8A H 0.5180 0.3925 0.2230 0.089 Uiso 1 1 calc R U . . .
H8B H 0.5751 0.4611 0.1731 0.089 Uiso 1 1 calc R U . . .
H8C H 0.6106 0.3619 0.2665 0.089 Uiso 1 1 calc R U . . .
C9 C 0.53896(15) 0.1313(3) 0.1872(2) 0.0513(7) Uani 1 1 d . . . . .
H9A H 0.5835 0.1175 0.2495 0.077 Uiso 1 1 calc R U . . .
H9B H 0.5340 0.0528 0.1436 0.077 Uiso 1 1 calc R U . . .
H9C H 0.4904 0.1418 0.2019 0.077 Uiso 1 1 calc R U . . .
N1 N 0.7914(2) -0.1249(2) 0.3437(3) 0.0261(11) Uani 0.625(4) 1 d D . P A 1
C10 C 0.7410(2) -0.1935(4) 0.2540(3) 0.0338(9) Uani 0.625(4) 1 d D . P A 1
H10A H 0.7685 -0.2761 0.2443 0.041 Uiso 0.625(4) 1 calc R U P A 1
H10B H 0.7339 -0.1334 0.1963 0.041 Uiso 0.625(4) 1 calc R U P A 1
C11 C 0.6611(2) -0.2336(5) 0.2543(4) 0.0567(11) Uani 0.625(4) 1 d D . P A 1
H11A H 0.6670 -0.3025 0.3056 0.085 Uiso 0.625(4) 1 calc R U P A 1
H11B H 0.6297 -0.2705 0.1890 0.085 Uiso 0.625(4) 1 calc R U P A 1
H11C H 0.6346 -0.1539 0.2684 0.085 Uiso 0.625(4) 1 calc R U P A 1
C12 C 0.8371(8) -0.2155(12) 0.4232(6) 0.0371(18) Uani 0.625(4) 1 d D . P A 1
H12A H 0.8892 -0.1737 0.4582 0.044 Uiso 0.625(4) 1 calc R U P A 1
H12B H 0.8462 -0.3013 0.3932 0.044 Uiso 0.625(4) 1 calc R U P A 1
C13 C 0.7989(12) -0.247(3) 0.4981(10) 0.0647(18) Uani 0.625(4) 1 d D . P A 1
H13A H 0.7894 -0.1628 0.5281 0.097 Uiso 0.625(4) 1 calc R U P A 1
H13B H 0.8337 -0.3059 0.5502 0.097 Uiso 0.625(4) 1 calc R U P A 1
H13C H 0.7487 -0.2935 0.4650 0.097 Uiso 0.625(4) 1 calc R U P A 1
N1B N 0.7754(5) -0.1257(2) 0.3571(5) 0.0261(11) Uani 0.375(4) 1 d D . P A 2
C10B C 0.7089(4) -0.1844(7) 0.2777(4) 0.0338(9) Uani 0.375(4) 1 d D . P A 2
H10C H 0.6640 -0.1208 0.2616 0.041 Uiso 0.375(4) 1 calc R U P A 2
H10D H 0.6932 -0.2690 0.3027 0.041 Uiso 0.375(4) 1 calc R U P A 2
C11B C 0.7239(5) -0.2162(8) 0.1834(5) 0.0567(11) Uani 0.375(4) 1 d D . P A 2
H11D H 0.7315 -0.1317 0.1521 0.085 Uiso 0.375(4) 1 calc R U P A 2
H11E H 0.6786 -0.2653 0.1376 0.085 Uiso 0.375(4) 1 calc R U P A 2
H11F H 0.7712 -0.2725 0.1989 0.085 Uiso 0.375(4) 1 calc R U P A 2
C12B C 0.8340(12) -0.199(2) 0.4373(12) 0.0371(18) Uani 0.375(4) 1 d D . P A 2
H12C H 0.8797 -0.1393 0.4685 0.044 Uiso 0.375(4) 1 calc R U P A 2
H12D H 0.8526 -0.2776 0.4084 0.044 Uiso 0.375(4) 1 calc R U P A 2
C13B C 0.805(2) -0.250(5) 0.517(2) 0.0647(18) Uani 0.375(4) 1 d D . P A 2
H13D H 0.7954 -0.1735 0.5544 0.097 Uiso 0.375(4) 1 calc R U P A 2
H13E H 0.8446 -0.3103 0.5622 0.097 Uiso 0.375(4) 1 calc R U P A 2
H13F H 0.7557 -0.3008 0.4861 0.097 Uiso 0.375(4) 1 calc R U P A 2
C14 C 0.92474(13) 0.4491(2) 0.33852(16) 0.0278(4) Uani 1 1 d . . . . .
H14 H 0.9770 0.4583 0.3389 0.033 Uiso 1 1 calc R U . . .
C15 C 0.90343(13) 0.4186(2) 0.42147(15) 0.0278(4) Uani 1 1 d . . . . .
H15 H 0.9385 0.4009 0.4872 0.033 Uiso 1 1 calc R U . . .
C16 C 0.82044(13) 0.4190(2) 0.38923(17) 0.0283(5) Uani 1 1 d . . . . .
H16 H 0.7896 0.4025 0.4297 0.034 Uiso 1 1 calc R U . . .
C17 C 0.79134(13) 0.4478(2) 0.28715(17) 0.0311(5) Uani 1 1 d . . . . .
H17 H 0.7373 0.4553 0.2466 0.037 Uiso 1 1 calc R U . . .
C18 C 0.85560(14) 0.4637(2) 0.25511(16) 0.0303(5) Uani 1 1 d . . . . .
H18 H 0.8528 0.4812 0.1888 0.036 Uiso 1 1 calc R U . . .
C19 C 0.99312(13) 0.1762(3) 0.29334(18) 0.0357(5) Uani 1 1 d . . . . .
H19 H 1.0357 0.2332 0.3298 0.043 Uiso 1 1 calc R U . . .
C20 C 0.94137(15) 0.1993(3) 0.19689(18) 0.0377(6) Uani 1 1 d . . . . .
H20 H 0.9426 0.2749 0.1564 0.045 Uiso 1 1 calc R U . . .
C21 C 0.88707(14) 0.0921(3) 0.16938(17) 0.0373(6) Uani 1 1 d . . . . .
H21 H 0.8453 0.0818 0.1073 0.045 Uiso 1 1 calc R U . . .
C22 C 0.90621(14) 0.0022(2) 0.25128(19) 0.0357(5) Uani 1 1 d . . . . .
H22 H 0.8794 -0.0795 0.2542 0.043 Uiso 1 1 calc R U . . .
C23 C 0.97189(13) 0.0555(3) 0.32753(17) 0.0345(5) Uani 1 1 d . . . . .
H23 H 0.9974 0.0160 0.3912 0.041 Uiso 1 1 calc R U . . .

loop_
_atom_site_aniso_label
_atom_site_aniso_U_11
_atom_site_aniso_U_22
_atom_site_aniso_U_33
_atom_site_aniso_U_23
_atom_site_aniso_U_13
_atom_site_aniso_U_12
Zr1 0.01673(10) 0.01535(10) 0.01565(9) -0.00163(6) 0.00384(7) 0.00054(6)
S1 0.0300(3) 0.0229(3) 0.0188(2) 0.00058(18) 0.00613(19) -0.0037(2)
Si1 0.0196(3) 0.0258(3) 0.0202(3) 0.0025(2) 0.0018(2) 0.0012(2)
C1 0.0198(9) 0.0163(9) 0.0227(9) -0.0032(7) 0.0020(7) -0.0007(7)
C2 0.0190(9) 0.0180(10) 0.0268(10) -0.0025(8) 0.0032(8) -0.0040(7)
C3 0.0267(10) 0.0190(10) 0.0265(10) 0.0019(8) 0.0042(8) -0.0031(8)
C4 0.0528(16) 0.0575(18) 0.0334(13) -0.0166(12) -0.0010(12) 0.0029(14)
C5 0.0321(12) 0.0505(16) 0.0425(14) 0.0246(12) 0.0110(11) 0.0048(11)
C6 0.0210(10) 0.0356(12) 0.0409(13) 0.0074(10) 0.0089(9) 0.0010(9)
C7 0.0213(11) 0.0581(18) 0.0665(19) 0.0218(15) 0.0033(12) 0.0056(11)
C8 0.0511(17) 0.067(2) 0.070(2) -0.0165(16) 0.0351(16) 0.0052(15)
C9 0.0284(12) 0.0647(19) 0.0604(17) 0.0267(15) 0.0149(12) 0.0004(12)
N1 0.034(2) 0.0158(9) 0.0255(14) 0.0055(8) 0.0063(14) -0.0053(9)
C10 0.046(3) 0.0165(13) 0.031(2) -0.0025(13) 0.0042(15) -0.0017(17)
C11 0.046(2) 0.048(2) 0.059(3) -0.0015(19) -0.0034(19) -0.0104(19)
C12 0.0551(18) 0.011(3) 0.032(3) 0.000(3) -0.001(2) 0.0032(15)
C13 0.097(4) 0.049(2) 0.028(6) 0.015(4) -0.003(5) -0.017(3)
N1B 0.034(2) 0.0158(9) 0.0255(14) 0.0055(8) 0.0063(14) -0.0053(9)
C10B 0.046(3) 0.0165(13) 0.031(2) -0.0025(13) 0.0042(15) -0.0017(17)
C11B 0.046(2) 0.048(2) 0.059(3) -0.0015(19) -0.0034(19) -0.0104(19)
C12B 0.0551(18) 0.011(3) 0.032(3) 0.000(3) -0.001(2) 0.0032(15)
C13B 0.097(4) 0.049(2) 0.028(6) 0.015(4) -0.003(5) -0.017(3)
C14 0.0275(10) 0.0221(10) 0.0372(12) -0.0045(9) 0.0155(9) -0.0080(8)
C15 0.0370(12) 0.0204(10) 0.0235(10) -0.0073(8) 0.0073(9) -0.0085(9)
C16 0.0352(11) 0.0180(10) 0.0389(12) -0.0104(9) 0.0218(10) -0.0065(8)
C17 0.0279(11) 0.0146(10) 0.0444(13) -0.0058(9) 0.0047(10) -0.0002(8)
C18 0.0459(13) 0.0165(10) 0.0271(10) 0.0010(8) 0.0112(10) -0.0027(9)
C19 0.0208(10) 0.0427(14) 0.0452(13) -0.0099(11) 0.0138(10) 0.0018(10)
C20 0.0431(14) 0.0417(14) 0.0388(13) 0.0079(10) 0.0277(11) 0.0151(11)
C21 0.0322(12) 0.0547(16) 0.0240(11) -0.0134(10) 0.0086(9) 0.0146(11)
C22 0.0373(12) 0.0254(11) 0.0496(14) -0.0105(10) 0.0217(11) 0.0055(10)
C23 0.0296(11) 0.0428(14) 0.0294(11) 0.0042(10) 0.0083(9) 0.0204(10)

loop_
_atom_type_symbol
_atom_type_description
_atom_type_scat_dispersion_real
_atom_type_scat_dispersion_imag
_atom_type_scat_source
C C 0.0033 0.0016 'International Tables Vol C Tables 4.2.6.8 and 6.1.1.4'
H H 0.0000 0.0000 'International Tables Vol C Tables 4.2.6.8 and 6.1.1.4'
N N 0.0061 0.0033 'International Tables Vol C Tables 4.2.6.8 and 6.1.1.4'
S S 0.1246 0.1234 'International Tables Vol C Tables 4.2.6.8 and 6.1.1.4'
Si Si 0.0817 0.0704 'International Tables Vol C Tables 4.2.6.8 and 6.1.1.4'
Zr Zr -2.9673 0.5597 'International Tables Vol C Tables 4.2.6.8 and 6.1.1.4'

loop_
_geom_angle_atom_site_label_1
_geom_angle_atom_site_label_2
_geom_angle_atom_site_label_3
_geom_angle
C1 Zr1 C2 32.12(7)
C1 Zr1 C21 82.55(7)
C2 Zr1 C21 90.37(8)
C1 Zr1 C20 106.92(8)
C2 Zr1 C20 122.22(8)
C21 Zr1 C20 32.38(9)
C1 Zr1 C22 92.79(8)
C2 Zr1 C22 82.80(8)
C21 Zr1 C22 32.61(8)
C20 Zr1 C22 53.51(8)
C1 Zr1 C18 93.39(7)
C2 Zr1 C18 121.67(7)
C21 Zr1 C18 104.07(8)
C20 Zr1 C18 81.56(8)
C22 Zr1 C18 134.39(8)
C1 Zr1 C15 123.97(7)
C2 Zr1 C15 126.49(7)
C21 Zr1 C15 142.51(8)
C20 Zr1 C15 110.13(8)
C22 Zr1 C15 143.18(8)
C18 Zr1 C15 53.67(7)
C1 Zr1 C19 135.73(8)
C2 Zr1 C19 136.01(8)
C21 Zr1 C19 53.37(8)
C20 Zr1 C19 31.96(8)
C22 Zr1 C19 53.21(8)
C18 Zr1 C19 93.67(8)
C15 Zr1 C19 94.67(8)
C1 Zr1 C23 124.86(8)
C2 Zr1 C23 108.64(8)
C21 Zr1 C23 53.62(7)
C20 Zr1 C23 53.13(8)
C22 Zr1 C23 32.27(8)
C18 Zr1 C23 125.54(8)
C15 Zr1 C23 110.93(8)
C19 Zr1 C23 31.92(8)
C1 Zr1 C16 92.10(7)
C2 Zr1 C16 97.11(7)
C21 Zr1 C16 156.67(8)
C20 Zr1 C16 132.29(8)
C22 Zr1 C16 170.43(8)
C18 Zr1 C16 53.39(7)
C15 Zr1 C16 32.35(7)
C19 Zr1 C16 126.22(7)
C23 Zr1 C16 141.34(8)
C1 Zr1 C14 124.69(7)
C2 Zr1 C14 147.30(7)
C21 Zr1 C14 112.24(8)
C20 Zr1 C14 80.77(8)
C22 Zr1 C14 128.90(8)
C18 Zr1 C14 32.21(7)
C15 Zr1 C14 32.27(7)
C19 Zr1 C14 76.11(8)
C23 Zr1 C14 103.86(8)
C16 Zr1 C14 53.18(7)
C1 Zr1 C17 74.59(7)
C2 Zr1 C17 94.84(7)
C21 Zr1 C17 125.55(8)
C20 Zr1 C17 111.77(8)
C22 Zr1 C17 157.55(8)
C18 Zr1 C17 32.16(7)
C15 Zr1 C17 53.33(7)
C19 Zr1 C17 125.28(8)
C23 Zr1 C17 156.36(8)
C16 Zr1 C17 32.00(7)
C14 Zr1 C17 52.99(7)
C3 S1 Zr1 72.65(7)
C1 Si1 C5 112.19(10)
C1 Si1 C4 104.30(11)
C5 Si1 C4 107.27(14)
C1 Si1 C6 111.55(10)
C5 Si1 C6 110.37(11)
C4 Si1 C6 110.93(13)
C2 C1 Si1 135.32(16)
C2 C1 Zr1 75.53(12)
Si1 C1 Zr1 148.76(11)
C1 C2 C3 158.8(2)
C1 C2 Zr1 72.36(12)
C3 C2 Zr1 87.02(12)
C2 C3 N1B 122.3(3)
C2 C3 N1 119.7(2)
C2 C3 S1 115.89(15)
N1B C3 S1 121.6(3)
N1 C3 S1 122.80(19)
C2 C3 Zr1 61.77(11)
N1B C3 Zr1 146.4(4)
N1 C3 Zr1 129.9(2)
S1 C3 Zr1 68.49(7)
Si1 C4 H4A 109.5
Si1 C4 H4B 109.5
H4A C4 H4B 109.5
Si1 C4 H4C 109.5
H4A C4 H4C 109.5
H4B C4 H4C 109.5
Si1 C5 H5A 109.5
Si1 C5 H5B 109.5
H5A C5 H5B 109.5
Si1 C5 H5C 109.5
H5A C5 H5C 109.5
H5B C5 H5C 109.5
C8 C6 C9 109.2(2)
C8 C6 C7 109.2(2)
C9 C6 C7 108.9(2)
C8 C6 Si1 110.40(17)
C9 C6 Si1 109.89(17)
C7 C6 Si1 109.19(18)
C6 C7 H7A 109.5
C6 C7 H7B 109.5
H7A C7 H7B 109.5
C6 C7 H7C 109.5
H7A C7 H7C 109.5
H7B C7 H7C 109.5
C6 C8 H8A 109.5
C6 C8 H8B 109.5
H8A C8 H8B 109.5
C6 C8 H8C 109.5
H8A C8 H8C 109.5
H8B C8 H8C 109.5
C6 C9 H9A 109.5
C6 C9 H9B 109.5
H9A C9 H9B 109.5
C6 C9 H9C 109.5
H9A C9 H9C 109.5
H9B C9 H9C 109.5
C3 N1 C10 121.0(3)
C3 N1 C12 123.8(6)
C10 N1 C12 114.4(6)
N1 C10 C11 115.2(3)
N1 C10 H10A 108.5
C11 C10 H10A 108.5
N1 C10 H10B 108.5
C11 C10 H10B 108.5
H10A C10 H10B 107.5
C10 C11 H11A 109.5
C10 C11 H11B 109.5
H11A C11 H11B 109.5
C10 C11 H11C 109.5
H11A C11 H11C 109.5
H11B C11 H11C 109.5
N1 C12 C13 114.2(4)
N1 C12 H12A 108.7
C13 C12 H12A 108.7
N1 C12 H12B 108.7
C13 C12 H12B 108.7
H12A C12 H12B 107.6
C12 C13 H13A 109.5
C12 C13 H13B 109.5
H13A C13 H13B 109.5
C12 C13 H13C 109.5
H13A C13 H13C 109.5
H13B C13 H13C 109.5
C3 N1B C10B 117.2(5)
C3 N1B C12B 116.5(11)
C10B N1B C12B 126.3(11)
N1B C10B C11B 115.2(5)
N1B C10B H10C 108.5
C11B C10B H10C 108.5
N1B C10B H10D 108.5
C11B C10B H10D 108.5
H10C C10B H10D 107.5
C10B C11B H11D 109.5
C10B C11B H11E 109.5
H11D C11B H11E 109.5
C10B C11B H11F 109.5
H11D C11B H11F 109.5
H11E C11B H11F 109.5
N1B C12B C13B 114.5(5)
N1B C12B H12C 108.6
C13B C12B H12C 108.6
N1B C12B H12D 108.6
C13B C12B H12D 108.6
H12C C12B H12D 107.6
C12B C13B H13D 109.5
C12B C13B H13E 109.5
H13D C13B H13E 109.5
C12B C13B H13F 109.5
H13D C13B H13F 109.5
H13E C13B H13F 109.5
C18 C14 C15 108.36(19)
C18 C14 Zr1 73.32(12)
C15 C14 Zr1 73.39(11)
C18 C14 H14 125.8
C15 C14 H14 125.8
Zr1 C14 H14 119.3
C14 C15 C16 107.47(19)
C14 C15 Zr1 74.34(12)
C16 C15 Zr1 74.26(11)
C14 C15 H15 126.3
C16 C15 H15 126.3
Zr1 C15 H15 117.2
C17 C16 C15 108.07(19)
C17 C16 Zr1 74.29(12)
C15 C16 Zr1 73.39(12)
C17 C16 H16 126.0
C15 C16 H16 126.0
Zr1 C16 H16 118.3
C16 C17 C18 108.31(19)
C16 C17 Zr1 73.71(12)
C18 C17 Zr1 73.09(12)
C16 C17 H17 125.8
C18 C17 H17 125.8
Zr1 C17 H17 119.2
C17 C18 C14 107.73(19)
C17 C18 Zr1 74.76(12)
C14 C18 Zr1 74.48(12)
C17 C18 H18 126.1
C14 C18 H18 126.1
Zr1 C18 H18 116.7
C20 C19 C23 108.5(2)
C20 C19 Zr1 73.38(13)
C23 C19 Zr1 74.07(12)
C20 C19 H19 125.8
C23 C19 H19 125.8
Zr1 C19 H19 118.7
C19 C20 C21 108.5(2)
C19 C20 Zr1 74.67(13)
C21 C20 Zr1 73.77(13)
C19 C20 H20 125.7
C21 C20 H20 125.7
Zr1 C20 H20 117.8
C20 C21 C22 107.2(2)
C20 C21 Zr1 73.85(13)
C22 C21 Zr1 73.91(12)
C20 C21 H21 126.4
C22 C21 H21 126.4
Zr1 C21 H21 117.9
C23 C22 C21 107.8(2)
C23 C22 Zr1 74.35(12)
C21 C22 Zr1 73.48(13)
C23 C22 H22 126.1
C21 C22 H22 126.1
Zr1 C22 H22 118.0
C19 C23 C22 108.0(2)
C19 C23 Zr1 74.01(12)
C22 C23 Zr1 73.38(12)
C19 C23 H23 126.0
C22 C23 H23 126.0
Zr1 C23 H23 118.5

loop_
_geom_bond_atom_site_label_1
_geom_bond_atom_site_label_2
_geom_bond_distance
Zr1 C1 2.3054(19)
Zr1 C2 2.3423(19)
Zr1 C21 2.517(2)
Zr1 C20 2.518(2)
Zr1 C22 2.522(2)
Zr1 C18 2.522(2)
Zr1 C15 2.525(2)
Zr1 C19 2.534(2)
Zr1 C23 2.535(2)
Zr1 C16 2.536(2)
Zr1 C14 2.537(2)
Zr1 C17 2.544(2)
S1 C3 1.745(2)
Si1 C1 1.860(2)
Si1 C5 1.865(2)
Si1 C4 1.877(3)
Si1 C6 1.894(2)
C1 C2 1.286(3)
C2 C3 1.377(3)
C3 N1B 1.394(3)
C3 N1 1.394(3)
C4 H4A 0.9800
C4 H4B 0.9800
C4 H4C 0.9800
C5 H5A 0.9800
C5 H5B 0.9800
C5 H5C 0.9800
C6 C8 1.525(4)
C6 C9 1.529(3)
C6 C7 1.540(3)
C7 H7A 0.9800
C7 H7B 0.9800
C7 H7C 0.9800
C8 H8A 0.9800
C8 H8B 0.9800
C8 H8C 0.9800
C9 H9A 0.9800
C9 H9B 0.9800
C9 H9C 0.9800
N1 C10 1.457(3)
N1 C12 1.457(3)
C10 C11 1.503(4)
C10 H10A 0.9900
C10 H10B 0.9900
C11 H11A 0.9800
C11 H11B 0.9800
C11 H11C 0.9800
C12 C13 1.503(4)
C12 H12A 0.9900
C12 H12B 0.9900
C13 H13A 0.9800
C13 H13B 0.9800
C13 H13C 0.9800
N1B C10B 1.457(3)
N1B C12B 1.457(3)
C10B C11B 1.503(4)
C10B H10C 0.9900
C10B H10D 0.9900
C11B H11D 0.9800
C11B H11E 0.9800
C11B H11F 0.9800
C12B C13B 1.503(4)
C12B H12C 0.9900
C12B H12D 0.9900
C13B H13D 0.9800
C13B H13E 0.9800
C13B H13F 0.9800
C14 C18 1.403(3)
C14 C15 1.407(3)
C14 H14 0.9500
C15 C16 1.410(3)
C15 H15 0.9500
C16 C17 1.400(3)
C16 H16 0.9500
C17 C18 1.403(3)
C17 H17 0.9500
C18 H18 0.9500
C19 C20 1.391(3)
C19 C23 1.394(4)
C19 H19 0.9500
C20 C21 1.404(4)
C20 H20 0.9500
C21 C22 1.415(4)
C21 H21 0.9500
C22 C23 1.405(3)
C22 H22 0.9500
C23 H23 0.9500

loop_
_geom_torsion_atom_site_label_1
_geom_torsion_atom_site_label_2
_geom_torsion_atom_site_label_3
_geom_torsion_atom_site_label_4
_geom_torsion
C5 Si1 C1 C2 169.9(2)
C4 Si1 C1 C2 -74.4(3)
C6 Si1 C1 C2 45.5(3)
C5 Si1 C1 Zr1 0.9(2)
C4 Si1 C1 Zr1 116.7(2)
C6 Si1 C1 Zr1 -123.5(2)
Si1 C1 C2 C3 172.4(5)
Zr1 C1 C2 C3 -13.5(6)
Si1 C1 C2 Zr1 -174.1(2)
C1 C2 C3 N1B -128.2(7)
Zr1 C2 C3 N1B -141.1(5)
C1 C2 C3 N1 -109.2(6)
Zr1 C2 C3 N1 -122.1(3)
C1 C2 C3 S1 56.6(6)
Zr1 C2 C3 S1 43.68(15)
C1 C2 C3 Zr1 12.9(5)
Zr1 S1 C3 C2 -40.85(15)
Zr1 S1 C3 N1B 143.9(5)
Zr1 S1 C3 N1 124.5(3)
C1 Si1 C6 C8 67.4(2)
C5 Si1 C6 C8 -58.1(2)
C4 Si1 C6 C8 -176.8(2)
C1 Si1 C6 C9 -53.2(2)
C5 Si1 C6 C9 -178.63(19)
C4 Si1 C6 C9 62.6(2)
C1 Si1 C6 C7 -172.62(17)
C5 Si1 C6 C7 62.0(2)
C4 Si1 C6 C7 -56.8(2)
C2 C3 N1 C10 -13.7(5)
S1 C3 N1 C10 -178.5(3)
Zr1 C3 N1 C10 -90.2(4)
C2 C3 N1 C12 177.2(7)
S1 C3 N1 C12 12.4(8)
Zr1 C3 N1 C12 100.7(8)
C3 N1 C10 C11 -83.9(5)
C12 N1 C10 C11 86.2(7)
C3 N1 C12 C13 75.4(17)
C10 N1 C12 C13 -94.3(14)
C2 C3 N1B C10B -11.2(9)
S1 C3 N1B C10B 163.7(4)
Zr1 C3 N1B C10B -97.8(7)
C2 C3 N1B C12B 167.9(10)
S1 C3 N1B C12B -17.2(12)
Zr1 C3 N1B C12B 81.3(12)
C3 N1B C10B C11B 85.6(9)
C12B N1B C10B C11B -93.4(14)
C3 N1B C12B C13B 107(3)
C10B N1B C12B C13B -74(3)
C18 C14 C15 C16 -1.9(2)
Zr1 C14 C15 C16 -67.45(14)
C18 C14 C15 Zr1 65.50(15)
C14 C15 C16 C17 0.7(2)
Zr1 C15 C16 C17 -66.76(14)
C14 C15 C16 Zr1 67.50(14)
C15 C16 C17 C18 0.7(2)
Zr1 C16 C17 C18 -65.42(15)
C15 C16 C17 Zr1 66.16(14)
C16 C17 C18 C14 -1.9(2)
Zr1 C17 C18 C14 -67.77(15)
C16 C17 C18 Zr1 65.83(15)
C15 C14 C18 C17 2.4(2)
Zr1 C14 C18 C17 67.96(15)
C15 C14 C18 Zr1 -65.55(15)
C23 C19 C20 C21 -0.3(3)
Zr1 C19 C20 C21 -66.57(16)
C23 C19 C20 Zr1 66.31(16)
C19 C20 C21 C22 0.2(3)
Zr1 C20 C21 C22 -66.94(15)
C19 C20 C21 Zr1 67.17(16)
C20 C21 C22 C23 -0.1(2)
Zr1 C21 C22 C23 -67.00(15)
C20 C21 C22 Zr1 66.90(15)
C20 C19 C23 C22 0.2(3)
Zr1 C19 C23 C22 66.05(15)
C20 C19 C23 Zr1 -65.85(16)
C21 C22 C23 C19 -0.1(2)
Zr1 C22 C23 C19 -66.48(15)
C21 C22 C23 Zr1 66.42(15)
